data_4511979
loop_
_publ_author_name
'Espinosa-Jalapa, Noel \'Angel'
'Ke, Diandian'
'Nebra, Noel'
'Le Goanvic, Lucas'
'Mallet-Ladeira, Sonia'
'Monot, Julien'
'Martin-Vaca, Blanca'
'Bourissou, Didier'

_publ_section_title
;
 Enhanced Catalytic Performance of Indenediide Palladium Pincer Complexes
 for Cycloisomerization: Efficient Synthesis of Alkylidene Lactams
;
_journal_issue 10
_journal_name_full 'ACS Catalysis'
_journal_page_first 3605
_journal_paper_doi 10.1021/cs5010322
_journal_volume 4
_journal_year 2014
_chemical_compound_source 'synthesis as described'
_chemical_formula_moiety '2(C21 H32 Cl P2 Pd S2), 2(C16 H36 N), C H2 Cl2'
_chemical_formula_sum 'C75 H138 Cl4 N2 P4 Pd2 S4'
_chemical_formula_weight 1674.63
_chemical_name_systematic
;
 ?
;
_space_group_IT_number 2
_symmetry_cell_setting triclinic
_symmetry_Int_Tables_number 2
_symmetry_space_group_name_Hall '-P 1'
_symmetry_space_group_name_H-M 'P -1'
_atom_sites_solution_hydrogens geom
_atom_sites_solution_primary direct
_atom_sites_solution_secondary difmap
_cell_angle_alpha 91.6030(10)
_cell_angle_beta 90.239(2)
_cell_angle_gamma 103.7250(10)
_cell_formula_units_Z 2
_cell_length_a 10.2156(3)
_cell_length_b 16.2747(5)
_cell_length_c 26.6821(8)
_cell_measurement_reflns_used 9892
_cell_measurement_temperature 193(2)
_cell_measurement_theta_max 25.2
_cell_measurement_theta_min 2.25
_cell_measurement_wavelength 0.71073
_cell_volume 4307.4(2)
_computing_cell_refinement 'APEX2 and SAINT (Bruker, 2006)'
_computing_data_collection 'APEX2 (Bruker, 2006)'
_computing_data_reduction 'SAINT (Bruker, 2006)'
_computing_molecular_graphics 'Ortep-3 for Windows (Farrugia, 1997)'
_computing_publication_material 'WinGX publication routines (Farrugia, 1999)'
_computing_structure_refinement 'SHELXL-97 (Sheldrick, 2008)'
_computing_structure_solution 'SHELXS-97 (Sheldrick, 2008)'
_diffrn_ambient_temperature 193(2)
_diffrn_measured_fraction_theta_full 0.997
_diffrn_measured_fraction_theta_max 0.997
_diffrn_measurement_device_type 'CCD area detector'
_diffrn_measurement_method 'phi and omega scans'
_diffrn_radiation_monochromator graphite
_diffrn_radiation_probe x-ray
_diffrn_radiation_source 'fine-focus sealed tube'
_diffrn_radiation_type MoK\a
_diffrn_radiation_wavelength 0.71073
_diffrn_reflns_av_R_equivalents 0.0312
_diffrn_reflns_av_unetI/netI 0.0237
_diffrn_reflns_limit_h_max 12
_diffrn_reflns_limit_h_min -12
_diffrn_reflns_limit_k_max 19
_diffrn_reflns_limit_k_min -19
_diffrn_reflns_limit_l_max 32
_diffrn_reflns_limit_l_min -32
_diffrn_reflns_number 85271
_diffrn_reflns_theta_full 25.35
_diffrn_reflns_theta_max 25.35
_diffrn_reflns_theta_min 1.29
_exptl_absorpt_coefficient_mu 0.752
_exptl_absorpt_correction_T_max 0.9706
_exptl_absorpt_correction_T_min 0.8402
_exptl_absorpt_correction_type multi-scan
_exptl_absorpt_process_details '(SADABS; Bruker, 2006)'
_exptl_crystal_colour orange
_exptl_crystal_density_diffrn 1.291
_exptl_crystal_density_method 'not measured'
_exptl_crystal_description plate
_exptl_crystal_F_000 1772
_exptl_crystal_size_max 0.24
_exptl_crystal_size_mid 0.18
_exptl_crystal_size_min 0.04
_refine_diff_density_max 0.69
_refine_diff_density_min -0.494
_refine_diff_density_rms 0.056
_refine_ls_extinction_method none
_refine_ls_goodness_of_fit_ref 1.061
_refine_ls_hydrogen_treatment constr
_refine_ls_matrix_type full
_refine_ls_number_parameters 920
_refine_ls_number_reflns 15749
_refine_ls_number_restraints 217
_refine_ls_restrained_S_all 1.066
_refine_ls_R_factor_all 0.0394
_refine_ls_R_factor_gt 0.031
_refine_ls_shift/su_max 0.021
_refine_ls_shift/su_mean 0
_refine_ls_structure_factor_coef Fsqd
_refine_ls_weighting_details 'calc w=1/[\s^2^(Fo^2^)+(0.0262P)^2^+4.4350P] where P=(Fo^2^+2Fc^2^)/3'
_refine_ls_weighting_scheme calc
_refine_ls_wR_factor_gt 0.0703
_refine_ls_wR_factor_ref 0.0752
_reflns_number_gt 13571
_reflns_number_total 15749
_reflns_threshold_expression >2sigma(I)
_cod_data_source_file cs5010322_si_002.cif
_cod_data_source_block II
_cod_depositor_comments 'Adding full bibliography for 4511978--4511979.cif.'
_cod_database_code 4511979

loop_
_symmetry_equiv_pos_as_xyz
'x, y, z'
'-x, -y, -z'

loop_
_atom_site_label
_atom_site_type_symbol
_atom_site_fract_x
_atom_site_fract_y
_atom_site_fract_z
_atom_site_U_iso_or_equiv
_atom_site_adp_type
_atom_site_occupancy
_atom_site_symmetry_multiplicity
_atom_site_calc_flag
_atom_site_refinement_flags
_atom_site_disorder_assembly
_atom_site_disorder_group
C22 C 0.4661(2) 0.22484(17) 0.51920(9) 0.0314(6) Uani 1 1 d . . .
C24 C 0.6703(2) 0.29862(17) 0.55064(9) 0.0329(6) Uani 1 1 d . A .
C25 C 0.6915(3) 0.27340(17) 0.49976(9) 0.0330(6) Uani 1 1 d . . .
C26 C 0.8050(3) 0.28480(19) 0.46887(10) 0.0412(7) Uani 1 1 d . . .
H26 H 0.8909 0.3142 0.4815 0.049 Uiso 1 1 calc R . .
C27 C 0.7915(3) 0.2533(2) 0.42019(10) 0.0455(7) Uani 1 1 d . . .
H27 H 0.8689 0.2611 0.3996 0.055 Uiso 1 1 calc R . .
C28 C 0.6667(3) 0.21034(19) 0.40039(10) 0.0439(7) Uani 1 1 d . . .
H28 H 0.6597 0.1899 0.3666 0.053 Uiso 1 1 calc R . .
C29 C 0.5534(3) 0.19750(18) 0.42983(10) 0.0381(6) Uani 1 1 d . . .
H29 H 0.4685 0.1682 0.4162 0.046 Uiso 1 1 calc R . .
C30 C 0.5631(3) 0.22759(16) 0.47984(9) 0.0313(6) Uani 1 1 d . . .
C31 C 0.2797(3) 0.05874(18) 0.53488(11) 0.0403(6) Uani 1 1 d . . .
H31 H 0.1852 0.0343 0.5458 0.048 Uiso 1 1 calc R . .
C34 C 0.1918(3) 0.18308(18) 0.47356(10) 0.0380(6) Uani 1 1 d . . .
H34 H 0.2246 0.1564 0.4434 0.046 Uiso 1 1 calc R . .
P3 P 0.29906(6) 0.17272(4) 0.52696(2) 0.02997(14) Uani 1 1 d . . .
S3 S 0.23739(6) 0.22421(4) 0.59002(2) 0.03405(15) Uani 1 1 d . . .
S4 S 0.66114(7) 0.34602(5) 0.66059(3) 0.04416(18) Uani 1 1 d . A .
Cl2 Cl 0.33942(7) 0.31708(4) 0.70386(2) 0.03502(14) Uani 1 1 d . . .
Pd2 Pd 0.447504(18) 0.287204(12) 0.626209(7) 0.02693(5) Uani 1 1 d . . .
C1 C 0.3583(2) 0.20884(16) 0.09260(9) 0.0304(5) Uani 1 1 d . . .
C2 C 0.4971(2) 0.23074(15) 0.10627(9) 0.0271(5) Uani 1 1 d . . .
C3 C 0.5686(2) 0.27881(16) 0.06724(9) 0.0305(5) Uani 1 1 d . . .
C4 C 0.4741(3) 0.28812(17) 0.02879(9) 0.0328(6) Uani 1 1 d . . .
C5 C 0.4876(3) 0.33201(19) -0.01622(10) 0.0441(7) Uani 1 1 d . . .
H5 H 0.5741 0.361 -0.0272 0.053 Uiso 1 1 calc R . .
C6 C 0.3741(3) 0.3327(2) -0.04438(12) 0.0532(8) Uani 1 1 d . . .
H6 H 0.3833 0.3623 -0.0748 0.064 Uiso 1 1 calc R . .
C7 C 0.2462(3) 0.2905(2) -0.02883(11) 0.0525(8) Uani 1 1 d . . .
H7 H 0.1696 0.2917 -0.0489 0.063 Uiso 1 1 calc R . .
C8 C 0.2295(3) 0.24711(19) 0.01546(10) 0.0415(7) Uani 1 1 d . . .
H8 H 0.1419 0.219 0.0259 0.05 Uiso 1 1 calc R . .
C9 C 0.3424(3) 0.24472(17) 0.04487(9) 0.0331(6) Uani 1 1 d . . .
C10 C 0.1961(3) 0.03378(18) 0.10392(11) 0.0409(7) Uani 1 1 d . . .
H10 H 0.1423 -0.0031 0.1295 0.049 Uiso 1 1 calc R . .
C11 C 0.3184(3) -0.0011(2) 0.09163(14) 0.0603(9) Uani 1 1 d . . .
H11A H 0.2885 -0.0607 0.0808 0.09 Uiso 1 1 calc R . .
H11B H 0.3761 0.0036 0.1215 0.09 Uiso 1 1 calc R . .
H11C H 0.3693 0.0313 0.0647 0.09 Uiso 1 1 calc R . .
C12 C 0.1059(3) 0.0304(2) 0.05742(11) 0.0505(8) Uani 1 1 d . . .
H12A H 0.1574 0.0643 0.0311 0.076 Uiso 1 1 calc R . .
H12B H 0.0281 0.0531 0.0662 0.076 Uiso 1 1 calc R . .
H12C H 0.0747 -0.0284 0.0452 0.076 Uiso 1 1 calc R . .
C13 C 0.0980(2) 0.17543(17) 0.14777(10) 0.0352(6) Uani 1 1 d . . .
H13 H 0.0451 0.1747 0.1161 0.042 Uiso 1 1 calc R . .
C14 C 0.1360(3) 0.26616(19) 0.16856(13) 0.0491(8) Uani 1 1 d . . .
H14A H 0.054 0.2847 0.177 0.074 Uiso 1 1 calc R . .
H14B H 0.1865 0.3031 0.1433 0.074 Uiso 1 1 calc R . .
H14C H 0.1919 0.269 0.1988 0.074 Uiso 1 1 calc R . .
C15 C 0.0093(3) 0.1160(2) 0.18415(12) 0.0499(8) Uani 1 1 d . . .
H15A H 0.0587 0.116 0.2157 0.075 Uiso 1 1 calc R . .
H15B H -0.0147 0.0586 0.1694 0.075 Uiso 1 1 calc R . .
H15C H -0.0729 0.1355 0.1907 0.075 Uiso 1 1 calc R . .
C16 C 0.8142(3) 0.2272(2) 0.03279(12) 0.0504(8) Uani 1 1 d . . .
H16 H 0.9113 0.2357 0.0424 0.06 Uiso 1 1 calc R . .
C17 C 0.8076(4) 0.2430(3) -0.02266(13) 0.0714(11) Uani 1 1 d . . .
H17A H 0.847 0.2026 -0.0416 0.107 Uiso 1 1 calc R . .
H17B H 0.8582 0.3008 -0.0292 0.107 Uiso 1 1 calc R . .
H17C H 0.7134 0.2361 -0.0331 0.107 Uiso 1 1 calc R . .
C18 C 0.7437(4) 0.1359(2) 0.04389(16) 0.0759(12) Uani 1 1 d . . .
H18A H 0.6494 0.1246 0.0328 0.114 Uiso 1 1 calc R . .
H18B H 0.7476 0.1274 0.08 0.114 Uiso 1 1 calc R . .
H18C H 0.789 0.0973 0.026 0.114 Uiso 1 1 calc R . .
C19 C 0.8308(3) 0.40674(19) 0.05366(12) 0.0481(7) Uani 1 1 d . . .
H19 H 0.8122 0.4116 0.0172 0.058 Uiso 1 1 calc R . .
C20 C 0.9835(3) 0.4219(2) 0.06080(15) 0.0673(10) Uani 1 1 d . . .
H20A H 1.0272 0.4787 0.0497 0.101 Uiso 1 1 calc R . .
H20B H 1.0165 0.3797 0.0409 0.101 Uiso 1 1 calc R . .
H20C H 1.0045 0.4172 0.0963 0.101 Uiso 1 1 calc R . .
C21 C 0.7762(4) 0.4728(2) 0.08204(18) 0.0806(13) Uani 1 1 d . . .
H21A H 0.793 0.4693 0.118 0.121 Uiso 1 1 calc R . .
H21B H 0.679 0.4627 0.0758 0.121 Uiso 1 1 calc R . .
H21C H 0.8212 0.5292 0.0707 0.121 Uiso 1 1 calc R . .
C23 C 0.5331(2) 0.26840(16) 0.56193(9) 0.0303(5) Uani 1 1 d . . .
C32 C 0.3031(4) 0.0122(2) 0.48608(12) 0.0551(8) Uani 1 1 d . . .
H32A H 0.3931 0.0376 0.4734 0.083 Uiso 1 1 calc R . .
H32B H 0.2351 0.0169 0.461 0.083 Uiso 1 1 calc R . .
H32C H 0.2961 -0.0476 0.4927 0.083 Uiso 1 1 calc R . .
C33 C 0.3754(4) 0.0445(2) 0.57635(12) 0.0558(8) Uani 1 1 d . . .
H33A H 0.3582 -0.0161 0.5829 0.084 Uiso 1 1 calc R . .
H33B H 0.3604 0.0754 0.607 0.084 Uiso 1 1 calc R . .
H33C H 0.4689 0.0651 0.5657 0.084 Uiso 1 1 calc R . .
C35 C 0.2055(3) 0.2765(2) 0.46345(12) 0.0548(8) Uani 1 1 d . . .
H35A H 0.1507 0.2819 0.434 0.082 Uiso 1 1 calc R . .
H35B H 0.3002 0.3036 0.4571 0.082 Uiso 1 1 calc R . .
H35C H 0.1745 0.3042 0.4927 0.082 Uiso 1 1 calc R . .
C36 C 0.0452(3) 0.1372(2) 0.48191(13) 0.0538(8) Uani 1 1 d . . .
H36A H 0.0115 0.1614 0.5119 0.081 Uiso 1 1 calc R . .
H36B H 0.0394 0.077 0.4865 0.081 Uiso 1 1 calc R . .
H36C H -0.0094 0.144 0.4527 0.081 Uiso 1 1 calc R . .
P4 P 0.77817(7) 0.34433(4) 0.59933(3) 0.03279(15) Uani 1 1 d D . .
C37 C 0.9004(15) 0.2800(8) 0.6096(6) 0.042(2) Uani 0.55 1 d PDU A 1
H37 H 0.977 0.2984 0.5861 0.05 Uiso 0.55 1 calc PR A 1
C38 C 0.8331(16) 0.1870(7) 0.5975(4) 0.047(2) Uani 0.55 1 d PDU A 1
H38A H 0.8993 0.1527 0.6012 0.071 Uiso 0.55 1 calc PR A 1
H38B H 0.7985 0.1811 0.5629 0.071 Uiso 0.55 1 calc PR A 1
H38C H 0.7584 0.1677 0.6206 0.071 Uiso 0.55 1 calc PR A 1
C39 C 0.9578(8) 0.2874(5) 0.6639(3) 0.0516(18) Uani 0.55 1 d PDU A 1
H39A H 0.9014 0.2439 0.6842 0.077 Uiso 0.55 1 calc PR A 1
H39B H 0.9584 0.3435 0.6783 0.077 Uiso 0.55 1 calc PR A 1
H39C H 1.05 0.2796 0.6633 0.077 Uiso 0.55 1 calc PR A 1
C40 C 0.8730(12) 0.4503(6) 0.5819(8) 0.061(3) Uani 0.55 1 d PDU A 1
H40 H 0.932 0.4425 0.5532 0.073 Uiso 0.55 1 calc PR A 1
C41 C 0.7769(11) 0.5006(6) 0.5632(3) 0.081(2) Uani 0.55 1 d PDU A 1
H41A H 0.7155 0.5079 0.5902 0.121 Uiso 0.55 1 calc PR A 1
H41B H 0.7248 0.4703 0.5346 0.121 Uiso 0.55 1 calc PR A 1
H41C H 0.8282 0.5561 0.5528 0.121 Uiso 0.55 1 calc PR A 1
C42 C 0.9629(9) 0.4974(5) 0.6228(3) 0.093(3) Uani 0.55 1 d PDU A 1
H42A H 0.9957 0.5566 0.6137 0.139 Uiso 0.55 1 calc PR A 1
H42B H 1.0396 0.4717 0.6274 0.139 Uiso 0.55 1 calc PR A 1
H42C H 0.9122 0.4946 0.654 0.139 Uiso 0.55 1 calc PR A 1
C37' C 0.9130(19) 0.2897(10) 0.6103(8) 0.045(3) Uani 0.45 1 d PDU A 2
H37' H 0.9733 0.3002 0.5805 0.054 Uiso 0.45 1 calc PR A 2
C38' C 0.8587(18) 0.1958(9) 0.6119(6) 0.058(3) Uani 0.45 1 d PDU A 2
H38D H 0.9322 0.1687 0.6194 0.087 Uiso 0.45 1 calc PR A 2
H38E H 0.818 0.1744 0.5793 0.087 Uiso 0.45 1 calc PR A 2
H38F H 0.7903 0.1829 0.638 0.087 Uiso 0.45 1 calc PR A 2
C39' C 0.9996(10) 0.3292(7) 0.6561(4) 0.070(3) Uani 0.45 1 d PDU A 2
H39D H 0.9414 0.3294 0.6852 0.105 Uiso 0.45 1 calc PR A 2
H39E H 1.047 0.3874 0.6491 0.105 Uiso 0.45 1 calc PR A 2
H39F H 1.0654 0.2959 0.6633 0.105 Uiso 0.45 1 calc PR A 2
C40' C 0.8693(16) 0.4541(8) 0.5898(11) 0.072(3) Uani 0.45 1 d PDU A 2
H40' H 0.9288 0.4715 0.62 0.087 Uiso 0.45 1 calc PR A 2
C41' C 0.7740(16) 0.5104(8) 0.5901(5) 0.108(4) Uani 0.45 1 d PDU A 2
H41D H 0.8185 0.5652 0.5765 0.162 Uiso 0.45 1 calc PR A 2
H41E H 0.746 0.5188 0.6246 0.162 Uiso 0.45 1 calc PR A 2
H41F H 0.6947 0.4843 0.5695 0.162 Uiso 0.45 1 calc PR A 2
C42' C 0.9600(10) 0.4670(6) 0.5458(4) 0.089(3) Uani 0.45 1 d PDU A 2
H42D H 0.906 0.4613 0.5149 0.133 Uiso 0.45 1 calc PR A 2
H42E H 1.0138 0.4245 0.5453 0.133 Uiso 0.45 1 calc PR A 2
H42F H 1.0201 0.5237 0.5482 0.133 Uiso 0.45 1 calc PR A 2
C43 C 0.6873(3) 0.3914(2) 0.26961(13) 0.0536(8) Uani 1 1 d . . .
H43A H 0.6676 0.3518 0.2402 0.064 Uiso 1 1 calc R . .
H43B H 0.7157 0.3603 0.2975 0.064 Uiso 1 1 calc R . .
C44 C 0.8048(3) 0.4636(2) 0.25688(14) 0.0585(9) Uani 1 1 d . . .
H44A H 0.8169 0.5088 0.2833 0.07 Uiso 1 1 calc R . .
H44B H 0.7867 0.4879 0.2247 0.07 Uiso 1 1 calc R . .
C45 C 0.9317(4) 0.4307(2) 0.25286(16) 0.0718(11) Uani 1 1 d . . .
H45A H 0.9551 0.4135 0.2864 0.086 Uiso 1 1 calc R . .
H45B H 0.9133 0.3798 0.2304 0.086 Uiso 1 1 calc R . .
C46 C 1.0501(5) 0.4946(3) 0.23326(19) 0.0976(15) Uani 1 1 d . . .
H46A H 1.0288 0.5107 0.1996 0.146 Uiso 1 1 calc R . .
H46B H 1.1288 0.4699 0.2317 0.146 Uiso 1 1 calc R . .
H46C H 1.07 0.5449 0.2557 0.146 Uiso 1 1 calc R . .
C47 C 0.5149(3) 0.47020(18) 0.24566(11) 0.0456(7) Uani 1 1 d . . .
H47A H 0.5869 0.5226 0.2431 0.055 Uiso 1 1 calc R . .
H47B H 0.4333 0.4868 0.258 0.055 Uiso 1 1 calc R . .
C48 C 0.4846(3) 0.43033(18) 0.19332(11) 0.0458(7) Uani 1 1 d . . .
H48A H 0.5656 0.4145 0.1798 0.055 Uiso 1 1 calc R . .
H48B H 0.411 0.3784 0.1948 0.055 Uiso 1 1 calc R . .
C49 C 0.4432(4) 0.4931(2) 0.15966(13) 0.0601(9) Uani 1 1 d . . .
H49A H 0.5212 0.542 0.1562 0.072 Uiso 1 1 calc R . .
H49B H 0.3707 0.5142 0.1763 0.072 Uiso 1 1 calc R . .
C50 C 0.3943(4) 0.4595(2) 0.10781(13) 0.0608(9) Uani 1 1 d . . .
H50A H 0.4599 0.4316 0.0924 0.091 Uiso 1 1 calc R . .
H50B H 0.384 0.5064 0.0871 0.091 Uiso 1 1 calc R . .
H50C H 0.3072 0.4186 0.1103 0.091 Uiso 1 1 calc R . .
C51 C 0.4524(3) 0.33273(18) 0.29004(12) 0.0514(8) Uani 1 1 d . . .
H51A H 0.4482 0.2987 0.2585 0.062 Uiso 1 1 calc R . .
H51B H 0.482 0.3005 0.3171 0.062 Uiso 1 1 calc R . .
C52 C 0.3124(4) 0.3425(2) 0.30179(13) 0.0571(9) Uani 1 1 d . . .
H52A H 0.2756 0.3659 0.2725 0.068 Uiso 1 1 calc R . .
H52B H 0.3172 0.3831 0.3305 0.068 Uiso 1 1 calc R . .
C53 C 0.2186(4) 0.2585(2) 0.31453(14) 0.0650(10) Uani 1 1 d . . .
H53A H 0.2238 0.2157 0.288 0.078 Uiso 1 1 calc R . .
H53B H 0.2483 0.2391 0.3465 0.078 Uiso 1 1 calc R . .
C54 C 0.0742(4) 0.2660(3) 0.31921(18) 0.0878(14) Uani 1 1 d . . .
H54A H 0.0704 0.3128 0.3426 0.132 Uiso 1 1 calc R . .
H54B H 0.0186 0.2131 0.3317 0.132 Uiso 1 1 calc R . .
H54C H 0.0401 0.2768 0.2863 0.132 Uiso 1 1 calc R . .
C59 C 0.4896(3) 0.80401(18) 0.22093(12) 0.0469(7) Uani 1 1 d . . .
H59A H 0.5567 0.7707 0.2129 0.056 Uiso 1 1 calc R . .
H59B H 0.4472 0.7833 0.2529 0.056 Uiso 1 1 calc R . .
C60 C 0.3820(3) 0.7852(2) 0.18048(13) 0.0543(8) Uani 1 1 d . . .
H60A H 0.4238 0.7954 0.1471 0.065 Uiso 1 1 calc R . .
H60B H 0.3193 0.8226 0.1852 0.065 Uiso 1 1 calc R . .
C61 C 0.3056(4) 0.6928(2) 0.18368(15) 0.0682(10) Uani 1 1 d . . .
H61A H 0.3714 0.6575 0.1877 0.082 Uiso 1 1 calc R . .
H61B H 0.2485 0.6865 0.2139 0.082 Uiso 1 1 calc R . .
C62 C 0.2181(5) 0.6605(3) 0.13859(15) 0.0820(12) Uani 1 1 d . . .
H62A H 0.153 0.6954 0.1341 0.123 Uiso 1 1 calc R . .
H62B H 0.1698 0.6017 0.1435 0.123 Uiso 1 1 calc R . .
H62C H 0.2744 0.6634 0.1087 0.123 Uiso 1 1 calc R . .
C63 C 0.6223(3) 0.93487(18) 0.18074(11) 0.0419(7) Uani 1 1 d . . .
H63A H 0.5465 0.9354 0.1576 0.05 Uiso 1 1 calc R . .
H63B H 0.67 0.9945 0.1881 0.05 Uiso 1 1 calc R . .
C64 C 0.7187(3) 0.8910(2) 0.15398(12) 0.0509(8) Uani 1 1 d . . .
H64A H 0.678 0.8294 0.1513 0.061 Uiso 1 1 calc R . .
H64B H 0.8033 0.8997 0.1738 0.061 Uiso 1 1 calc R . .
C65 C 0.7501(3) 0.9255(2) 0.10176(12) 0.0560(8) Uani 1 1 d . . .
H65A H 0.7829 0.9877 0.1048 0.067 Uiso 1 1 calc R . .
H65B H 0.824 0.9025 0.0876 0.067 Uiso 1 1 calc R . .
C66 C 0.6315(4) 0.9045(3) 0.06544(13) 0.0675(10) Uani 1 1 d . . .
H66A H 0.5941 0.8432 0.0639 0.101 Uiso 1 1 calc R . .
H66B H 0.6617 0.9238 0.032 0.101 Uiso 1 1 calc R . .
H66C H 0.5621 0.933 0.0769 0.101 Uiso 1 1 calc R . .
C67 C 0.6749(3) 0.89379(18) 0.26722(12) 0.0477(7) Uani 1 1 d . . .
H67A H 0.7333 0.8591 0.2524 0.057 Uiso 1 1 calc R . .
H67B H 0.6319 0.8641 0.297 0.057 Uiso 1 1 calc R . .
C68 C 0.7647(3) 0.97773(19) 0.28517(12) 0.0529(8) Uani 1 1 d . . .
H68A H 0.7118 1.0102 0.3052 0.063 Uiso 1 1 calc R . .
H68B H 0.8025 1.0116 0.2561 0.063 Uiso 1 1 calc R . .
C69 C 0.8779(4) 0.9598(2) 0.31705(13) 0.0601(9) Uani 1 1 d . . .
H69A H 0.8385 0.9177 0.3423 0.072 Uiso 1 1 calc R . .
H69B H 0.937 0.9343 0.2953 0.072 Uiso 1 1 calc R . .
C70 C 0.9623(5) 1.0370(3) 0.34371(17) 0.0862(13) Uani 1 1 d . . .
H70A H 1.0144 1.0747 0.3191 0.129 Uiso 1 1 calc R . .
H70B H 1.024 1.02 0.3673 0.129 Uiso 1 1 calc R . .
H70C H 0.9035 1.0667 0.362 0.129 Uiso 1 1 calc R . .
C71 C 0.4702(3) 0.9495(2) 0.24774(12) 0.0497(8) Uani 1 1 d . . .
H71A H 0.5248 1.0066 0.2572 0.06 Uiso 1 1 calc R . .
H71B H 0.4104 0.9558 0.2195 0.06 Uiso 1 1 calc R . .
C72 C 0.3829(4) 0.9154(2) 0.29193(15) 0.0740(12) Uani 1 1 d . . .
H72A H 0.4404 0.9108 0.3212 0.089 Uiso 1 1 calc R . .
H72B H 0.3266 0.8583 0.2833 0.089 Uiso 1 1 calc R . .
C73 C 0.2903(4) 0.9775(2) 0.30517(14) 0.0679(10) Uani 1 1 d . . .
H73A H 0.2524 0.9943 0.2739 0.082 Uiso 1 1 calc R . .
H73B H 0.2145 0.9483 0.3261 0.082 Uiso 1 1 calc R . .
C74 C 0.3671(4) 1.0524(3) 0.33212(15) 0.0819(12) Uani 1 1 d . . .
H74A H 0.4151 1.0353 0.3604 0.123 Uiso 1 1 calc R . .
H74B H 0.3058 1.0861 0.3446 0.123 Uiso 1 1 calc R . .
H74C H 0.4323 1.0863 0.3095 0.123 Uiso 1 1 calc R . .
C77 C 0.0697(4) 0.2794(3) 0.78527(13) 0.0690(11) Uani 1 1 d . . .
H77A H 0.1305 0.2795 0.7565 0.083 Uiso 1 1 calc R . .
H77B H 0.0095 0.317 0.7775 0.083 Uiso 1 1 calc R . .
P1 P 0.25175(6) 0.14089(4) 0.13199(2) 0.02975(14) Uani 1 1 d . . .
P2 P 0.74325(7) 0.30000(5) 0.07215(3) 0.03417(15) Uani 1 1 d . . .
S1 S 0.36025(6) 0.13480(4) 0.19511(2) 0.03391(15) Uani 1 1 d . . .
S2 S 0.78539(7) 0.28106(5) 0.14437(3) 0.04620(19) Uani 1 1 d . . .
Cl1 Cl 0.67577(7) 0.17119(4) 0.24648(2) 0.03863(15) Uani 1 1 d . . .
Cl3 Cl 0.16533(13) 0.31925(9) 0.83817(4) 0.0954(4) Uani 1 1 d . . .
Cl4 Cl -0.02810(11) 0.17623(8) 0.79257(6) 0.0983(4) Uani 1 1 d . . .
Pd1 Pd 0.575593(18) 0.203111(12) 0.169218(7) 0.02729(5) Uani 1 1 d . . .
N1 N 0.5582(3) 0.41530(15) 0.28450(9) 0.0477(6) Uani 1 1 d D C .
C55 C 0.5772(4) 0.4671(2) 0.33395(12) 0.0607(9) Uani 1 1 d D . .
H55A H 0.6578 0.5144 0.3313 0.073 Uiso 1 1 calc R B 1
H55B H 0.4984 0.4919 0.3388 0.073 Uiso 1 1 calc R B 1
C56 C 0.5934(13) 0.4175(6) 0.3798(3) 0.096(3) Uani 0.58 1 d PDU C 1
H56A H 0.5182 0.3663 0.3798 0.115 Uiso 0.58 1 calc PR C 1
H56B H 0.6779 0.3983 0.3763 0.115 Uiso 0.58 1 calc PR C 1
C57 C 0.5969(12) 0.4611(5) 0.4287(3) 0.096(3) Uani 0.58 1 d PDU C 1
H57A H 0.506 0.4702 0.4354 0.115 Uiso 0.58 1 calc PR C 1
H57B H 0.6163 0.4232 0.4547 0.115 Uiso 0.58 1 calc PR C 1
C58 C 0.6901(15) 0.5389(6) 0.4344(4) 0.143(4) Uani 0.58 1 d PDU C 1
H58A H 0.7752 0.53 0.4476 0.214 Uiso 0.58 1 calc PR C 1
H58B H 0.655 0.5756 0.4579 0.214 Uiso 0.58 1 calc PR C 1
H58C H 0.7055 0.5656 0.4019 0.214 Uiso 0.58 1 calc PR C 1
C56' C 0.6556(17) 0.4341(9) 0.3760(4) 0.089(3) Uani 0.42 1 d PDU C 2
H56C H 0.6026 0.3789 0.3874 0.107 Uiso 0.42 1 calc PR C 2
H56D H 0.7427 0.4263 0.3631 0.107 Uiso 0.42 1 calc PR C 2
C57' C 0.6803(17) 0.4990(10) 0.4198(5) 0.108(3) Uani 0.42 1 d PDU C 2
H57C H 0.746 0.4841 0.4431 0.13 Uiso 0.42 1 calc PR C 2
H57D H 0.7228 0.5551 0.4064 0.13 Uiso 0.42 1 calc PR C 2
C58' C 0.5738(16) 0.5064(12) 0.4457(6) 0.144(5) Uani 0.42 1 d PDU C 2
H58D H 0.514 0.53 0.4246 0.216 Uiso 0.42 1 calc PR C 2
H58E H 0.6028 0.5442 0.475 0.216 Uiso 0.42 1 calc PR C 2
H58F H 0.5256 0.4506 0.4568 0.216 Uiso 0.42 1 calc PR C 2
N2 N 0.5647(2) 0.89588(15) 0.22938(9) 0.0417(6) Uani 1 1 d . . .

loop_
_atom_site_aniso_label
_atom_site_aniso_U_11
_atom_site_aniso_U_22
_atom_site_aniso_U_33
_atom_site_aniso_U_23
_atom_site_aniso_U_13
_atom_site_aniso_U_12
C22 0.0269(13) 0.0390(15) 0.0269(13) -0.0047(11) 0.0004(10) 0.0060(11)
C24 0.0258(13) 0.0420(15) 0.0305(13) -0.0022(11) 0.0021(10) 0.0075(11)
C25 0.0332(14) 0.0374(15) 0.0309(13) 0.0011(11) 0.0039(11) 0.0129(11)
C26 0.0309(14) 0.0526(18) 0.0405(16) 0.0026(13) 0.0078(12) 0.0106(13)
C27 0.0439(17) 0.060(2) 0.0352(15) 0.0046(14) 0.0162(13) 0.0171(15)
C28 0.0542(18) 0.0518(18) 0.0289(14) -0.0003(13) 0.0072(13) 0.0190(15)
C29 0.0402(15) 0.0441(16) 0.0305(14) -0.0027(12) 0.0015(11) 0.0118(13)
C30 0.0319(13) 0.0348(14) 0.0293(13) 0.0015(11) 0.0023(10) 0.0120(11)
C31 0.0415(16) 0.0353(15) 0.0453(16) -0.0007(13) 0.0070(13) 0.0116(12)
C34 0.0377(15) 0.0431(16) 0.0342(14) -0.0036(12) -0.0056(11) 0.0125(12)
P3 0.0274(3) 0.0336(4) 0.0293(3) -0.0026(3) 0.0007(3) 0.0084(3)
S3 0.0261(3) 0.0430(4) 0.0333(3) -0.0064(3) 0.0037(3) 0.0094(3)
S4 0.0312(4) 0.0670(5) 0.0314(3) -0.0146(3) 0.0004(3) 0.0078(3)
Cl2 0.0423(4) 0.0325(3) 0.0317(3) -0.0025(3) 0.0078(3) 0.0122(3)
Pd2 0.02733(10) 0.02902(10) 0.02554(10) -0.00186(8) 0.00278(7) 0.00916(8)
C1 0.0274(13) 0.0361(14) 0.0282(13) 0.0043(11) 0.0013(10) 0.0085(11)
C2 0.0306(13) 0.0282(13) 0.0241(12) 0.0012(10) 0.0010(10) 0.0101(10)
C3 0.0304(13) 0.0317(14) 0.0300(13) 0.0048(11) 0.0010(10) 0.0080(11)
C4 0.0370(14) 0.0341(14) 0.0275(13) 0.0033(11) -0.0010(11) 0.0085(11)
C5 0.0452(17) 0.0482(18) 0.0373(15) 0.0124(13) 0.0016(13) 0.0070(14)
C6 0.061(2) 0.061(2) 0.0400(17) 0.0225(15) -0.0027(15) 0.0163(17)
C7 0.0498(18) 0.070(2) 0.0412(17) 0.0161(16) -0.0125(14) 0.0199(16)
C8 0.0356(15) 0.0539(18) 0.0365(15) 0.0072(13) -0.0040(12) 0.0132(13)
C9 0.0350(14) 0.0379(15) 0.0281(13) 0.0042(11) 0.0000(11) 0.0119(12)
C10 0.0419(16) 0.0393(16) 0.0395(15) -0.0024(12) 0.0001(12) 0.0059(13)
C11 0.065(2) 0.056(2) 0.065(2) -0.0192(17) -0.0122(17) 0.0283(18)
C12 0.0449(17) 0.057(2) 0.0465(17) -0.0118(15) -0.0057(14) 0.0067(15)
C13 0.0253(13) 0.0447(16) 0.0358(14) 0.0018(12) -0.0001(11) 0.0088(11)
C14 0.0367(16) 0.0482(18) 0.065(2) -0.0047(15) 0.0015(14) 0.0165(14)
C15 0.0359(16) 0.061(2) 0.0520(18) 0.0050(15) 0.0126(13) 0.0095(14)
C16 0.0464(17) 0.056(2) 0.0528(19) 0.0036(15) 0.0126(14) 0.0195(15)
C17 0.087(3) 0.073(3) 0.053(2) -0.0086(19) 0.0172(19) 0.017(2)
C18 0.101(3) 0.046(2) 0.087(3) -0.0004(19) 0.028(2) 0.030(2)
C19 0.0463(17) 0.0421(17) 0.0517(18) 0.0087(14) 0.0056(14) 0.0010(14)
C20 0.0473(19) 0.066(2) 0.079(3) 0.012(2) 0.0023(18) -0.0087(17)
C21 0.080(3) 0.0372(19) 0.121(4) 0.003(2) 0.026(3) 0.0073(18)
C23 0.0287(13) 0.0371(14) 0.0277(13) -0.0005(11) 0.0021(10) 0.0134(11)
C32 0.067(2) 0.0396(17) 0.060(2) -0.0115(15) 0.0050(17) 0.0170(16)
C33 0.069(2) 0.052(2) 0.056(2) 0.0072(16) 0.0031(17) 0.0322(17)
C35 0.060(2) 0.056(2) 0.0495(19) 0.0096(15) -0.0128(15) 0.0146(16)
C36 0.0373(16) 0.060(2) 0.061(2) -0.0049(16) -0.0137(14) 0.0070(15)
P4 0.0272(3) 0.0371(4) 0.0324(3) -0.0030(3) 0.0008(3) 0.0048(3)
C37 0.032(4) 0.063(5) 0.033(3) 0.000(4) 0.002(3) 0.019(4)
C38 0.062(6) 0.050(4) 0.037(5) 0.005(3) -0.004(3) 0.027(4)
C39 0.047(4) 0.064(5) 0.046(4) 0.003(3) -0.012(3) 0.017(3)
C40 0.078(4) 0.040(4) 0.058(6) 0.001(3) -0.002(4) 0.001(3)
C41 0.134(6) 0.044(4) 0.066(5) 0.006(4) -0.023(5) 0.024(4)
C42 0.102(6) 0.064(4) 0.084(5) 0.000(4) -0.020(4) -0.035(4)
C37' 0.031(5) 0.064(5) 0.042(5) -0.001(4) 0.000(4) 0.017(4)
C38' 0.045(6) 0.070(6) 0.067(9) 0.025(5) 0.007(6) 0.025(5)
C39' 0.053(6) 0.111(8) 0.056(5) -0.011(6) -0.015(4) 0.042(5)
C40' 0.082(5) 0.047(5) 0.074(7) 0.001(5) 0.015(5) -0.014(4)
C41' 0.150(8) 0.060(6) 0.112(9) -0.003(7) 0.034(8) 0.020(5)
C42' 0.097(6) 0.061(5) 0.091(6) 0.010(5) 0.040(5) -0.017(5)
C43 0.067(2) 0.0412(18) 0.056(2) -0.0117(15) -0.0110(16) 0.0220(16)
C44 0.067(2) 0.0466(19) 0.063(2) -0.0085(16) -0.0090(17) 0.0168(17)
C45 0.067(2) 0.064(2) 0.086(3) -0.021(2) -0.014(2) 0.023(2)
C46 0.075(3) 0.110(4) 0.109(4) -0.006(3) 0.009(3) 0.025(3)
C47 0.0574(19) 0.0303(15) 0.0505(18) -0.0028(13) 0.0007(14) 0.0138(13)
C48 0.0518(18) 0.0356(16) 0.0497(18) -0.0042(13) 0.0005(14) 0.0104(13)
C49 0.080(2) 0.0474(19) 0.056(2) 0.0014(16) 0.0008(18) 0.0224(18)
C50 0.066(2) 0.057(2) 0.058(2) 0.0120(17) -0.0030(17) 0.0107(17)
C51 0.078(2) 0.0296(15) 0.0476(18) -0.0026(13) 0.0054(16) 0.0158(15)
C52 0.078(2) 0.0410(18) 0.054(2) -0.0044(15) 0.0126(17) 0.0187(17)
C53 0.095(3) 0.049(2) 0.056(2) 0.0108(16) 0.0279(19) 0.0256(19)
C54 0.098(3) 0.064(3) 0.103(3) 0.016(2) 0.055(3) 0.021(2)
C59 0.0496(18) 0.0361(16) 0.0572(19) 0.0116(14) 0.0080(14) 0.0134(13)
C60 0.0488(18) 0.055(2) 0.063(2) 0.0131(16) 0.0073(16) 0.0180(16)
C61 0.071(2) 0.054(2) 0.076(3) 0.0037(19) -0.008(2) 0.0081(18)
C62 0.094(3) 0.080(3) 0.067(3) -0.002(2) 0.001(2) 0.009(2)
C63 0.0455(16) 0.0400(16) 0.0450(16) 0.0130(13) 0.0087(13) 0.0178(13)
C64 0.0454(17) 0.0501(19) 0.062(2) 0.0065(16) 0.0106(15) 0.0214(15)
C65 0.0534(19) 0.057(2) 0.059(2) 0.0053(16) 0.0204(16) 0.0150(16)
C66 0.075(3) 0.081(3) 0.050(2) -0.0056(19) 0.0123(18) 0.026(2)
C67 0.061(2) 0.0361(16) 0.0491(18) 0.0103(14) -0.0017(15) 0.0165(14)
C68 0.072(2) 0.0393(17) 0.0475(18) 0.0095(14) 0.0018(16) 0.0126(16)
C69 0.070(2) 0.054(2) 0.054(2) 0.0054(16) 0.0011(17) 0.0091(17)
C70 0.093(3) 0.075(3) 0.081(3) -0.008(2) -0.006(2) 0.002(2)
C71 0.061(2) 0.0424(17) 0.0531(19) 0.0137(14) 0.0183(15) 0.0244(15)
C72 0.100(3) 0.054(2) 0.078(3) 0.0218(19) 0.046(2) 0.034(2)
C73 0.079(3) 0.066(2) 0.056(2) 0.0114(18) 0.0183(19) 0.011(2)
C74 0.089(3) 0.097(3) 0.063(2) -0.008(2) 0.004(2) 0.032(3)
C77 0.056(2) 0.108(3) 0.049(2) 0.003(2) 0.0042(16) 0.031(2)
P1 0.0271(3) 0.0349(4) 0.0275(3) 0.0030(3) 0.0000(3) 0.0078(3)
P2 0.0300(3) 0.0364(4) 0.0355(4) 0.0044(3) 0.0038(3) 0.0064(3)
S1 0.0316(3) 0.0424(4) 0.0277(3) 0.0079(3) -0.0009(3) 0.0079(3)
S2 0.0291(3) 0.0671(5) 0.0398(4) 0.0114(4) -0.0036(3) 0.0051(3)
Cl1 0.0445(4) 0.0369(4) 0.0357(3) 0.0044(3) -0.0101(3) 0.0120(3)
Cl3 0.1106(9) 0.1172(10) 0.0616(6) -0.0174(6) -0.0234(6) 0.0364(8)
Cl4 0.0630(6) 0.0993(9) 0.1382(11) -0.0121(8) -0.0002(7) 0.0319(6)
Pd1 0.02798(10) 0.02942(11) 0.02599(10) 0.00112(8) -0.00199(7) 0.00984(8)
N1 0.0694(17) 0.0307(13) 0.0450(14) -0.0071(11) -0.0026(12) 0.0168(12)
C55 0.095(3) 0.0430(19) 0.0474(19) -0.0149(15) -0.0092(18) 0.0244(18)
C56 0.169(9) 0.061(5) 0.049(4) -0.012(3) -0.023(5) 0.013(5)
C57 0.147(7) 0.084(5) 0.052(4) -0.019(4) -0.020(4) 0.020(5)
C58 0.240(11) 0.078(7) 0.088(7) -0.008(5) -0.036(7) -0.005(7)
C56' 0.153(9) 0.058(6) 0.051(4) -0.009(4) -0.021(5) 0.018(6)
C57' 0.181(9) 0.078(7) 0.058(5) -0.023(5) -0.008(6) 0.019(6)
C58' 0.178(10) 0.128(10) 0.112(9) -0.048(8) 0.001(8) 0.014(9)
N2 0.0492(14) 0.0349(13) 0.0463(14) 0.0119(11) 0.0075(11) 0.0191(11)

loop_
_atom_type_symbol
_atom_type_description
_atom_type_scat_dispersion_real
_atom_type_scat_dispersion_imag
_atom_type_scat_source
C C 0.0033 0.0016 'International Tables Vol C Tables 4.2.6.8 and 6.1.1.4'
H H 0 0 'International Tables Vol C Tables 4.2.6.8 and 6.1.1.4'
P P 0.1023 0.0942 'International Tables Vol C Tables 4.2.6.8 and 6.1.1.4'
S S 0.1246 0.1234 'International Tables Vol C Tables 4.2.6.8 and 6.1.1.4'
Cl Cl 0.1484 0.1585 'International Tables Vol C Tables 4.2.6.8 and 6.1.1.4'
Pd Pd -0.9988 1.0072 'International Tables Vol C Tables 4.2.6.8 and 6.1.1.4'
N N 0.0061 0.0033 'International Tables Vol C Tables 4.2.6.8 and 6.1.1.4'

loop_
_geom_angle_atom_site_label_1
_geom_angle_atom_site_label_2
_geom_angle_atom_site_label_3
_geom_angle
C23 C22 C30 108.4(2)
C23 C22 P3 116.20(18)
C30 C22 P3 134.91(19)
C23 C24 C25 108.6(2)
C23 C24 P4 117.49(19)
C25 C24 P4 133.39(19)
C26 C25 C30 118.9(2)
C26 C25 C24 133.9(3)
C30 C25 C24 107.2(2)
C27 C26 C25 119.9(3)
C27 C26 H26 120.1
C25 C26 H26 120.1
C26 C27 C28 121.5(3)
C26 C27 H27 119.3
C28 C27 H27 119.3
C29 C28 C27 120.1(3)
C29 C28 H28 119.9
C27 C28 H28 119.9
C28 C29 C30 120.2(3)
C28 C29 H29 119.9
C30 C29 H29 119.9
C29 C30 C25 119.5(2)
C29 C30 C22 133.4(2)
C25 C30 C22 107.1(2)
C33 C31 C32 110.4(3)
C33 C31 P3 109.7(2)
C32 C31 P3 112.7(2)
C33 C31 H31 108
C32 C31 H31 108
P3 C31 H31 108
C35 C34 C36 111.6(3)
C35 C34 P3 109.65(19)
C36 C34 P3 111.5(2)
C35 C34 H34 108
C36 C34 H34 108
P3 C34 H34 108
C22 P3 C34 112.94(13)
C22 P3 C31 111.81(13)
C34 P3 C31 106.36(13)
C22 P3 S3 106.08(9)
C34 P3 S3 110.40(9)
C31 P3 S3 109.25(9)
P3 S3 Pd2 99.40(3)
P4 S4 Pd2 100.69(3)
C23 Pd2 S4 89.14(7)
C23 Pd2 S3 89.02(7)
S4 Pd2 S3 177.65(3)
C23 Pd2 Cl2 177.04(8)
S4 Pd2 Cl2 91.28(2)
S3 Pd2 Cl2 90.63(2)
C2 C1 C9 108.7(2)
C2 C1 P1 116.32(18)
C9 C1 P1 134.7(2)
C3 C2 C1 107.9(2)
C3 C2 Pd1 125.92(18)
C1 C2 Pd1 126.18(18)
C2 C3 C4 108.8(2)
C2 C3 P2 115.49(18)
C4 C3 P2 135.0(2)
C5 C4 C9 119.5(2)
C5 C4 C3 133.2(2)
C9 C4 C3 107.2(2)
C6 C5 C4 119.5(3)
C6 C5 H5 120.2
C4 C5 H5 120.2
C5 C6 C7 121.1(3)
C5 C6 H6 119.5
C7 C6 H6 119.5
C8 C7 C6 120.8(3)
C8 C7 H7 119.6
C6 C7 H7 119.6
C7 C8 C9 119.8(3)
C7 C8 H8 120.1
C9 C8 H8 120.1
C8 C9 C4 119.4(2)
C8 C9 C1 133.1(2)
C4 C9 C1 107.4(2)
C11 C10 C12 111.0(2)
C11 C10 P1 109.6(2)
C12 C10 P1 112.8(2)
C11 C10 H10 107.7
C12 C10 H10 107.7
P1 C10 H10 107.7
C10 C11 H11A 109.5
C10 C11 H11B 109.5
H11A C11 H11B 109.5
C10 C11 H11C 109.5
H11A C11 H11C 109.5
H11B C11 H11C 109.5
C10 C12 H12A 109.5
C10 C12 H12B 109.5
H12A C12 H12B 109.5
C10 C12 H12C 109.5
H12A C12 H12C 109.5
H12B C12 H12C 109.5
C14 C13 C15 111.6(2)
C14 C13 P1 109.42(18)
C15 C13 P1 112.0(2)
C14 C13 H13 107.9
C15 C13 H13 107.9
P1 C13 H13 107.9
C13 C14 H14A 109.5
C13 C14 H14B 109.5
H14A C14 H14B 109.5
C13 C14 H14C 109.5
H14A C14 H14C 109.5
H14B C14 H14C 109.5
C13 C15 H15A 109.5
C13 C15 H15B 109.5
H15A C15 H15B 109.5
C13 C15 H15C 109.5
H15A C15 H15C 109.5
H15B C15 H15C 109.5
C17 C16 C18 110.8(3)
C17 C16 P2 113.3(2)
C18 C16 P2 109.6(2)
C17 C16 H16 107.6
C18 C16 H16 107.6
P2 C16 H16 107.6
C16 C17 H17A 109.5
C16 C17 H17B 109.5
H17A C17 H17B 109.5
C16 C17 H17C 109.5
H17A C17 H17C 109.5
H17B C17 H17C 109.5
C16 C18 H18A 109.5
C16 C18 H18B 109.5
H18A C18 H18B 109.5
C16 C18 H18C 109.5
H18A C18 H18C 109.5
H18B C18 H18C 109.5
C21 C19 C20 111.3(3)
C21 C19 P2 110.5(2)
C20 C19 P2 111.5(2)
C21 C19 H19 107.8
C20 C19 H19 107.8
P2 C19 H19 107.8
C19 C20 H20A 109.5
C19 C20 H20B 109.5
H20A C20 H20B 109.5
C19 C20 H20C 109.5
H20A C20 H20C 109.5
H20B C20 H20C 109.5
C19 C21 H21A 109.5
C19 C21 H21B 109.5
H21A C21 H21B 109.5
C19 C21 H21C 109.5
H21A C21 H21C 109.5
H21B C21 H21C 109.5
C24 C23 C22 108.6(2)
C24 C23 Pd2 125.69(18)
C22 C23 Pd2 125.66(18)
C31 C32 H32A 109.5
C31 C32 H32B 109.5
H32A C32 H32B 109.5
C31 C32 H32C 109.5
H32A C32 H32C 109.5
H32B C32 H32C 109.5
C31 C33 H33A 109.5
C31 C33 H33B 109.5
H33A C33 H33B 109.5
C31 C33 H33C 109.5
H33A C33 H33C 109.5
H33B C33 H33C 109.5
C34 C35 H35A 109.5
C34 C35 H35B 109.5
H35A C35 H35B 109.5
C34 C35 H35C 109.5
H35A C35 H35C 109.5
H35B C35 H35C 109.5
C34 C36 H36A 109.5
C34 C36 H36B 109.5
H36A C36 H36B 109.5
C34 C36 H36C 109.5
H36A C36 H36C 109.5
H36B C36 H36C 109.5
C24 P4 C37 108.9(4)
C24 P4 C40' 114.8(9)
C37 P4 C40' 109.0(8)
C24 P4 C37' 113.0(5)
C40' P4 C37' 103.5(8)
C24 P4 C40 109.6(6)
C37 P4 C40 107.6(6)
C37' P4 C40 102.3(8)
C24 P4 S4 106.40(9)
C37 P4 S4 111.0(6)
C40' P4 S4 106.7(8)
C37' P4 S4 112.4(8)
C40 P4 S4 113.3(6)
C38 C37 C39 108.5(8)
C38 C37 P4 109.1(9)
C39 C37 P4 113.8(8)
C38 C37 H37 108.4
C39 C37 H37 108.4
P4 C37 H37 108.4
C37 C38 H38A 109.5
C37 C38 H38B 109.5
H38A C38 H38B 109.5
C37 C38 H38C 109.5
H38A C38 H38C 109.5
H38B C38 H38C 109.5
C37 C39 H39A 109.5
C37 C39 H39B 109.5
H39A C39 H39B 109.5
C37 C39 H39C 109.5
H39A C39 H39C 109.5
H39B C39 H39C 109.5
C42 C40 C41 111.4(10)
C42 C40 P4 113.7(10)
C41 C40 P4 109.8(7)
C42 C40 H40 107.2
C41 C40 H40 107.2
P4 C40 H40 107.2
C40 C41 H41A 109.5
C40 C41 H41B 109.5
H41A C41 H41B 109.5
C40 C41 H41C 109.5
H41A C41 H41C 109.5
H41B C41 H41C 109.5
C40 C42 H42A 109.5
C40 C42 H42B 109.5
H42A C42 H42B 109.5
C40 C42 H42C 109.5
H42A C42 H42C 109.5
H42B C42 H42C 109.5
C38' C37' C39' 114.6(12)
C38' C37' P4 111.4(12)
C39' C37' P4 110.7(9)
C38' C37' H37' 106.6
C39' C37' H37' 106.6
P4 C37' H37' 106.6
C37' C38' H38D 109.5
C37' C38' H38E 109.5
H38D C38' H38E 109.5
C37' C38' H38F 109.5
H38D C38' H38F 109.5
H38E C38' H38F 109.5
C37' C39' H39D 109.5
C37' C39' H39E 109.5
H39D C39' H39E 109.5
C37' C39' H39F 109.5
H39D C39' H39F 109.5
H39E C39' H39F 109.5
C41' C40' C42' 112.6(14)
C41' C40' P4 110.2(9)
C42' C40' P4 115.2(14)
C41' C40' H40' 106
C42' C40' H40' 106
P4 C40' H40' 106
C40' C41' H41D 109.5
C40' C41' H41E 109.5
H41D C41' H41E 109.5
C40' C41' H41F 109.5
H41D C41' H41F 109.5
H41E C41' H41F 109.5
C40' C42' H42D 109.5
C40' C42' H42E 109.5
H42D C42' H42E 109.5
C40' C42' H42F 109.5
H42D C42' H42F 109.5
H42E C42' H42F 109.5
N1 C43 C44 116.3(3)
N1 C43 H43A 108.2
C44 C43 H43A 108.2
N1 C43 H43B 108.2
C44 C43 H43B 108.2
H43A C43 H43B 107.4
C43 C44 C45 109.1(3)
C43 C44 H44A 109.9
C45 C44 H44A 109.9
C43 C44 H44B 109.9
C45 C44 H44B 109.9
H44A C44 H44B 108.3
C46 C45 C44 113.2(4)
C46 C45 H45A 108.9
C44 C45 H45A 108.9
C46 C45 H45B 108.9
C44 C45 H45B 108.9
H45A C45 H45B 107.7
C45 C46 H46A 109.5
C45 C46 H46B 109.5
H46A C46 H46B 109.5
C45 C46 H46C 109.5
H46A C46 H46C 109.5
H46B C46 H46C 109.5
N1 C47 C48 116.0(2)
N1 C47 H47A 108.3
C48 C47 H47A 108.3
N1 C47 H47B 108.3
C48 C47 H47B 108.3
H47A C47 H47B 107.4
C49 C48 C47 109.1(2)
C49 C48 H48A 109.9
C47 C48 H48A 109.9
C49 C48 H48B 109.9
C47 C48 H48B 109.9
H48A C48 H48B 108.3
C48 C49 C50 115.5(3)
C48 C49 H49A 108.4
C50 C49 H49A 108.4
C48 C49 H49B 108.4
C50 C49 H49B 108.4
H49A C49 H49B 107.5
C49 C50 H50A 109.5
C49 C50 H50B 109.5
H50A C50 H50B 109.5
C49 C50 H50C 109.5
H50A C50 H50C 109.5
H50B C50 H50C 109.5
C52 C51 N1 115.1(2)
C52 C51 H51A 108.5
N1 C51 H51A 108.5
C52 C51 H51B 108.5
N1 C51 H51B 108.5
H51A C51 H51B 107.5
C51 C52 C53 111.6(3)
C51 C52 H52A 109.3
C53 C52 H52A 109.3
C51 C52 H52B 109.3
C53 C52 H52B 109.3
H52A C52 H52B 108
C54 C53 C52 111.6(3)
C54 C53 H53A 109.3
C52 C53 H53A 109.3
C54 C53 H53B 109.3
C52 C53 H53B 109.3
H53A C53 H53B 108
C53 C54 H54A 109.5
C53 C54 H54B 109.5
H54A C54 H54B 109.5
C53 C54 H54C 109.5
H54A C54 H54C 109.5
H54B C54 H54C 109.5
C60 C59 N2 117.2(2)
C60 C59 H59A 108
N2 C59 H59A 108
C60 C59 H59B 108
N2 C59 H59B 108
H59A C59 H59B 107.3
C59 C60 C61 108.5(3)
C59 C60 H60A 110
C61 C60 H60A 110
C59 C60 H60B 110
C61 C60 H60B 110
H60A C60 H60B 108.4
C62 C61 C60 113.6(3)
C62 C61 H61A 108.9
C60 C61 H61A 108.9
C62 C61 H61B 108.9
C60 C61 H61B 108.9
H61A C61 H61B 107.7
C61 C62 H62A 109.5
C61 C62 H62B 109.5
H62A C62 H62B 109.5
C61 C62 H62C 109.5
H62A C62 H62C 109.5
H62B C62 H62C 109.5
C64 C63 N2 115.7(2)
C64 C63 H63A 108.4
N2 C63 H63A 108.4
C64 C63 H63B 108.4
N2 C63 H63B 108.4
H63A C63 H63B 107.4
C63 C64 C65 110.9(3)
C63 C64 H64A 109.5
C65 C64 H64A 109.5
C63 C64 H64B 109.5
C65 C64 H64B 109.5
H64A C64 H64B 108
C66 C65 C64 114.4(3)
C66 C65 H65A 108.7
C64 C65 H65A 108.7
C66 C65 H65B 108.7
C64 C65 H65B 108.7
H65A C65 H65B 107.6
C65 C66 H66A 109.5
C65 C66 H66B 109.5
H66A C66 H66B 109.5
C65 C66 H66C 109.5
H66A C66 H66C 109.5
H66B C66 H66C 109.5
N2 C67 C68 117.7(2)
N2 C67 H67A 107.9
C68 C67 H67A 107.9
N2 C67 H67B 107.9
C68 C67 H67B 107.9
H67A C67 H67B 107.2
C67 C68 C69 108.3(3)
C67 C68 H68A 110
C69 C68 H68A 110
C67 C68 H68B 110
C69 C68 H68B 110
H68A C68 H68B 108.4
C70 C69 C68 113.7(3)
C70 C69 H69A 108.8
C68 C69 H69A 108.8
C70 C69 H69B 108.8
C68 C69 H69B 108.8
H69A C69 H69B 107.7
C69 C70 H70A 109.5
C69 C70 H70B 109.5
H70A C70 H70B 109.5
C69 C70 H70C 109.5
H70A C70 H70C 109.5
H70B C70 H70C 109.5
C72 C71 N2 115.6(3)
C72 C71 H71A 108.4
N2 C71 H71A 108.4
C72 C71 H71B 108.4
N2 C71 H71B 108.4
H71A C71 H71B 107.4
C71 C72 C73 108.7(3)
C71 C72 H72A 109.9
C73 C72 H72A 109.9
C71 C72 H72B 109.9
C73 C72 H72B 109.9
H72A C72 H72B 108.3
C74 C73 C72 110.4(4)
C74 C73 H73A 109.6
C72 C73 H73A 109.6
C74 C73 H73B 109.6
C72 C73 H73B 109.6
H73A C73 H73B 108.1
C73 C74 H74A 109.5
C73 C74 H74B 109.5
H74A C74 H74B 109.5
C73 C74 H74C 109.5
H74A C74 H74C 109.5
H74B C74 H74C 109.5
Cl3 C77 Cl4 112.8(2)
Cl3 C77 H77A 109
Cl4 C77 H77A 109
Cl3 C77 H77B 109
Cl4 C77 H77B 109
H77A C77 H77B 107.8
C1 P1 C13 113.45(13)
C1 P1 C10 111.84(13)
C13 P1 C10 106.31(13)
C1 P1 S1 106.41(9)
C13 P1 S1 110.22(9)
C10 P1 S1 108.55(10)
C3 P2 C19 114.46(14)
C3 P2 C16 112.27(14)
C19 P2 C16 105.45(14)
C3 P2 S2 106.15(9)
C19 P2 S2 110.79(11)
C16 P2 S2 107.59(11)
P1 S1 Pd1 100.42(3)
P2 S2 Pd1 99.91(3)
C2 Pd1 S2 89.27(7)
C2 Pd1 S1 89.34(7)
S2 Pd1 S1 175.57(3)
C2 Pd1 Cl1 178.96(7)
S2 Pd1 Cl1 89.74(3)
S1 Pd1 Cl1 91.63(2)
C43 N1 C47 111.4(2)
C43 N1 C51 106.6(2)
C47 N1 C51 111.2(2)
C43 N1 C55 110.9(3)
C47 N1 C55 106.4(2)
C51 N1 C55 110.5(2)
C56 C55 N1 114.7(4)
N1 C55 C56' 115.8(6)
C56 C55 H55A 108.6
N1 C55 H55A 108.6
C56' C55 H55A 86.4
C56 C55 H55B 108.6
N1 C55 H55B 108.6
C56' C55 H55B 125.9
H55A C55 H55B 107.6
C57 C56 C55 117.3(8)
C57 C56 H56A 108
C55 C56 H56A 108
C57 C56 H56B 108
C55 C56 H56B 108
H56A C56 H56B 107.2
C58 C57 C56 116.3(10)
C58 C57 H57A 108.2
C56 C57 H57A 108.2
C58 C57 H57B 108.2
C56 C57 H57B 108.2
H57A C57 H57B 107.4
C57 C58 H58A 109.5
C57 C58 H58B 109.5
H58A C58 H58B 109.5
C57 C58 H58C 109.5
H58A C58 H58C 109.5
H58B C58 H58C 109.5
C57' C56' C55 108.5(10)
C57' C56' H56C 110
C55 C56' H56C 110
C57' C56' H56D 110
C55 C56' H56D 110
H56C C56' H56D 108.4
C58' C57' C56' 116.7(16)
C58' C57' H57C 108.1
C56' C57' H57C 108.1
C58' C57' H57D 108.1
C56' C57' H57D 108.1
H57C C57' H57D 107.3
C57' C58' H58D 109.5
C57' C58' H58E 109.5
H58D C58' H58E 109.5
C57' C58' H58F 109.5
H58D C58' H58F 109.5
H58E C58' H58F 109.5
C67 N2 C63 111.6(2)
C67 N2 C59 105.1(2)
C63 N2 C59 111.3(2)
C67 N2 C71 112.6(2)
C63 N2 C71 105.3(2)
C59 N2 C71 111.1(2)

loop_
_geom_bond_atom_site_label_1
_geom_bond_atom_site_label_2
_geom_bond_distance
C22 C23 1.410(3)
C22 C30 1.441(3)
C22 P3 1.732(2)
C24 C23 1.407(3)
C24 C25 1.439(3)
C24 P4 1.732(3)
C25 C26 1.404(4)
C25 C30 1.438(4)
C26 C27 1.377(4)
C26 H26 0.95
C27 C28 1.395(4)
C27 H27 0.95
C28 C29 1.379(4)
C28 H28 0.95
C29 C30 1.403(4)
C29 H29 0.95
C31 C33 1.532(4)
C31 C32 1.537(4)
C31 P3 1.836(3)
C31 H31 1
C34 C35 1.526(4)
C34 C36 1.527(4)
C34 P3 1.830(3)
C34 H34 1
P3 S3 2.0275(9)
S3 Pd2 2.3395(7)
S4 P4 2.0326(9)
S4 Pd2 2.3374(7)
Cl2 Pd2 2.4426(6)
Pd2 C23 1.978(2)
C1 C2 1.421(3)
C1 C9 1.440(3)
C1 P1 1.737(3)
C2 C3 1.418(3)
C2 Pd1 1.967(2)
C3 C4 1.442(3)
C3 P2 1.738(3)
C4 C5 1.405(4)
C4 C9 1.437(4)
C5 C6 1.382(4)
C5 H5 0.95
C6 C7 1.394(4)
C6 H6 0.95
C7 C8 1.384(4)
C7 H7 0.95
C8 C9 1.400(4)
C8 H8 0.95
C10 C11 1.524(4)
C10 C12 1.534(4)
C10 P1 1.837(3)
C10 H10 1
C11 H11A 0.98
C11 H11B 0.98
C11 H11C 0.98
C12 H12A 0.98
C12 H12B 0.98
C12 H12C 0.98
C13 C14 1.523(4)
C13 C15 1.530(4)
C13 P1 1.836(3)
C13 H13 1
C14 H14A 0.98
C14 H14B 0.98
C14 H14C 0.98
C15 H15A 0.98
C15 H15B 0.98
C15 H15C 0.98
C16 C17 1.513(5)
C16 C18 1.527(5)
C16 P2 1.837(3)
C16 H16 1
C17 H17A 0.98
C17 H17B 0.98
C17 H17C 0.98
C18 H18A 0.98
C18 H18B 0.98
C18 H18C 0.98
C19 C21 1.511(5)
C19 C20 1.531(4)
C19 P2 1.837(3)
C19 H19 1
C20 H20A 0.98
C20 H20B 0.98
C20 H20C 0.98
C21 H21A 0.98
C21 H21B 0.98
C21 H21C 0.98
C32 H32A 0.98
C32 H32B 0.98
C32 H32C 0.98
C33 H33A 0.98
C33 H33B 0.98
C33 H33C 0.98
C35 H35A 0.98
C35 H35B 0.98
C35 H35C 0.98
C36 H36A 0.98
C36 H36B 0.98
C36 H36C 0.98
P4 C37 1.834(9)
P4 C40' 1.834(11)
P4 C37' 1.834(12)
P4 C40 1.839(9)
C37 C38 1.531(10)
C37 C39 1.551(11)
C37 H37 1
C38 H38A 0.98
C38 H38B 0.98
C38 H38C 0.98
C39 H39A 0.98
C39 H39B 0.98
C39 H39C 0.98
C40 C42 1.494(19)
C40 C41 1.510(11)
C40 H40 1
C41 H41A 0.98
C41 H41B 0.98
C41 H41C 0.98
C42 H42A 0.98
C42 H42B 0.98
C42 H42C 0.98
C37' C38' 1.500(12)
C37' C39' 1.540(12)
C37' H37' 1
C38' H38D 0.98
C38' H38E 0.98
C38' H38F 0.98
C39' H39D 0.98
C39' H39E 0.98
C39' H39F 0.98
C40' C41' 1.486(13)
C40' C42' 1.49(2)
C40' H40' 1
C41' H41D 0.98
C41' H41E 0.98
C41' H41F 0.98
C42' H42D 0.98
C42' H42E 0.98
C42' H42F 0.98
C43 N1 1.513(4)
C43 C44 1.514(5)
C43 H43A 0.99
C43 H43B 0.99
C44 C45 1.518(5)
C44 H44A 0.99
C44 H44B 0.99
C45 C46 1.503(6)
C45 H45A 0.99
C45 H45B 0.99
C46 H46A 0.98
C46 H46B 0.98
C46 H46C 0.98
C47 N1 1.518(4)
C47 C48 1.522(4)
C47 H47A 0.99
C47 H47B 0.99
C48 C49 1.511(4)
C48 H48A 0.99
C48 H48B 0.99
C49 C50 1.512(5)
C49 H49A 0.99
C49 H49B 0.99
C50 H50A 0.98
C50 H50B 0.98
C50 H50C 0.98
C51 C52 1.509(5)
C51 N1 1.523(4)
C51 H51A 0.99
C51 H51B 0.99
C52 C53 1.520(5)
C52 H52A 0.99
C52 H52B 0.99
C53 C54 1.514(5)
C53 H53A 0.99
C53 H53B 0.99
C54 H54A 0.98
C54 H54B 0.98
C54 H54C 0.98
C59 C60 1.509(4)
C59 N2 1.520(4)
C59 H59A 0.99
C59 H59B 0.99
C60 C61 1.526(5)
C60 H60A 0.99
C60 H60B 0.99
C61 C62 1.502(5)
C61 H61A 0.99
C61 H61B 0.99
C62 H62A 0.98
C62 H62B 0.98
C62 H62C 0.98
C63 C64 1.516(4)
C63 N2 1.520(3)
C63 H63A 0.99
C63 H63B 0.99
C64 C65 1.523(4)
C64 H64A 0.99
C64 H64B 0.99
C65 C66 1.516(5)
C65 H65A 0.99
C65 H65B 0.99
C66 H66A 0.98
C66 H66B 0.98
C66 H66C 0.98
C67 N2 1.517(4)
C67 C68 1.517(4)
C67 H67A 0.99
C67 H67B 0.99
C68 C69 1.521(5)
C68 H68A 0.99
C68 H68B 0.99
C69 C70 1.503(5)
C69 H69A 0.99
C69 H69B 0.99
C70 H70A 0.98
C70 H70B 0.98
C70 H70C 0.98
C71 C72 1.518(4)
C71 N2 1.521(4)
C71 H71A 0.99
C71 H71B 0.99
C72 C73 1.574(5)
C72 H72A 0.99
C72 H72B 0.99
C73 C74 1.453(5)
C73 H73A 0.99
C73 H73B 0.99
C74 H74A 0.98
C74 H74B 0.98
C74 H74C 0.98
C77 Cl3 1.733(4)
C77 Cl4 1.755(4)
C77 H77A 0.99
C77 H77B 0.99
P1 S1 2.0301(9)
P2 S2 2.0206(10)
S1 Pd1 2.3341(7)
S2 Pd1 2.3261(7)
Cl1 Pd1 2.4210(6)
N1 C55 1.532(4)
C55 C56 1.513(9)
C55 C56' 1.556(12)
C55 H55A 0.99
C55 H55B 0.99
C56 C57 1.465(9)
C56 H56A 0.99
C56 H56B 0.99
C57 C58 1.395(11)
C57 H57A 0.99
C57 H57B 0.99
C58 H58A 0.98
C58 H58B 0.98
C58 H58C 0.98
C56' C57' 1.531(12)
C56' H56C 0.99
C56' H56D 0.99
C57' C58' 1.319(15)
C57' H57C 0.99
C57' H57D 0.99
C58' H58D 0.98
C58' H58E 0.98
C58' H58F 0.98
